data_7047225
loop_
_publ_author_name
'Otang, Mathew E.'
'Josephson, David'
'Duppong, Todd'
'Stahl, Lothar'

_publ_section_title
;
 The chameleonic reactivity of dilithio
 bis(alkylamido)cyclodiphosph(iii)azanes with chlorophosphines.
;
_journal_issue 33
_journal_name_full 'Dalton transactions (Cambridge, England : 2003)'
_journal_page_first 11625
_journal_page_last 11635
_journal_paper_doi 10.1039/c8dt02087f
_journal_volume 47
_journal_year 2018
_chemical_formula_moiety 'C18 H42 Cl4 N4 P2 Si2'
_chemical_formula_sum 'C18 H42 Cl4 N4 P2 Si2'
_chemical_formula_weight 574.47
_chemical_melting_point 444
_chemical_properties_physical Air-sensitive,Moisture-sensitive
_space_group_crystal_system monoclinic
_space_group_IT_number 14
_space_group_name_Hall '-P 2ybc'
_space_group_name_H-M_alt 'P 1 21/c 1'
_symmetry_space_group_name_Hall '-P 2ybc'
_symmetry_space_group_name_H-M 'P 1 21/c 1'
_atom_sites_solution_hydrogens geom
_atom_sites_solution_primary direct
_audit_creation_date 2018-05-07
_audit_creation_method
;
Olex2 1.2
(compiled 2018.04.26 svn.r3504 for OlexSys, GUI svn.r5492)
;
_audit_update_record
;
2018-05-14 deposited with the CCDC.
2018-08-07 downloaded from the CCDC.
;
_cell_angle_alpha 90
_cell_angle_beta 107.372(2)
_cell_angle_gamma 90
_cell_formula_units_Z 4
_cell_length_a 10.4625(5)
_cell_length_b 18.1969(8)
_cell_length_c 16.2454(7)
_cell_measurement_reflns_used 9559
_cell_measurement_temperature 173(2)
_cell_measurement_theta_max 34.52
_cell_measurement_theta_min 2.35
_cell_volume 2951.8(2)
_computing_molecular_graphics 'Olex2 (Dolomanov et al., 2009)'
_computing_publication_material 'Olex2 (Dolomanov et al., 2009)'
_computing_structure_refinement 'XL (Sheldrick, 2008)'
_computing_structure_solution 'XS (Sheldrick, 2008)'
_diffrn_ambient_temperature 173.21
_diffrn_measured_fraction_theta_full 0.999
_diffrn_measured_fraction_theta_max 0.997
_diffrn_measurement_device_type 'CCD area detector'
_diffrn_measurement_method 'phi and omega scans'
_diffrn_radiation_monochromator graphite
_diffrn_radiation_type MoK\a
_diffrn_radiation_wavelength 0.71073
_diffrn_reflns_av_R_equivalents 0.0242
_diffrn_reflns_av_unetI/netI 0.0231
_diffrn_reflns_Laue_measured_fraction_full 0.999
_diffrn_reflns_Laue_measured_fraction_max 0.997
_diffrn_reflns_limit_h_max 16
_diffrn_reflns_limit_h_min -15
_diffrn_reflns_limit_k_max 19
_diffrn_reflns_limit_k_min -27
_diffrn_reflns_limit_l_max 24
_diffrn_reflns_limit_l_min -24
_diffrn_reflns_number 45668
_diffrn_reflns_point_group_measured_fraction_full 0.999
_diffrn_reflns_point_group_measured_fraction_max 0.997
_diffrn_reflns_theta_full 25.242
_diffrn_reflns_theta_max 33.142
_diffrn_reflns_theta_min 2.238
_exptl_absorpt_coefficient_mu 0.605
_exptl_absorpt_correction_T_max 0.7468
_exptl_absorpt_correction_T_min 0.6631
_exptl_absorpt_correction_type multi-scan
_exptl_absorpt_process_details SADABS
_exptl_crystal_colour colourless
_exptl_crystal_colour_primary colourless
_exptl_crystal_density_diffrn 1.293
_exptl_crystal_description Irregular
_exptl_crystal_F_000 1216
_exptl_crystal_recrystallization_method 'Re-crystallisation from solvent: toluene'
_exptl_crystal_size_max 0.57
_exptl_crystal_size_mid 0.56
_exptl_crystal_size_min 0.44
_refine_diff_density_max 0.634
_refine_diff_density_min -0.593
_refine_diff_density_rms 0.054
_refine_ls_extinction_method none
_refine_ls_goodness_of_fit_ref 1.045
_refine_ls_hydrogen_treatment constr
_refine_ls_matrix_type full
_refine_ls_number_parameters 285
_refine_ls_number_reflns 11225
_refine_ls_number_restraints 0
_refine_ls_restrained_S_all 1.045
_refine_ls_R_factor_all 0.0430
_refine_ls_R_factor_gt 0.0309
_refine_ls_shift/su_max 0.002
_refine_ls_shift/su_mean 0.000
_refine_ls_structure_factor_coef Fsqd
_refine_ls_weighting_details 'w=1/[\s^2^(Fo^2^)+(0.0375P)^2^+0.8500P] where P=(Fo^2^+2Fc^2^)/3'
_refine_ls_weighting_scheme calc
_refine_ls_wR_factor_gt 0.0778
_refine_ls_wR_factor_ref 0.0848
_reflns_Friedel_coverage 0.000
_reflns_number_gt 9120
_reflns_number_total 11225
_reflns_threshold_expression 'I > 2\s(I)'
_cod_data_source_file c8dt02087f2.cif
_cod_data_source_block cdspcl_0m
_cod_depositor_comments 'Adding full bibliography for 7047223--7047227.cif.'
_cod_database_code 7047225
_shelx_shelxl_version_number 2014/7
_shelx_space_group_comment
;
The symmetry employed for this shelxl refinement is uniquely defined
by the following loop, which should always be used as a source of
symmetry information in preference to the above space-group names.
They are only intended as comments.
;
_shelx_estimated_absorpt_t_max 0.777
_shelx_estimated_absorpt_t_min 0.724
_olex2_refinement_description
;
1. Fixed Uiso
 At 1.5 times of:
  All C(H,H,H) groups
2.a Idealised Me refined as rotating group:
 C1(H1A,H1B,H1C), C2(H2A,H2B,H2C), C11(H11A,H11B,H11C), C12(H12A,H12B,H12C),
 C13(H13A,H13B,H13C), C21(H21A,H21B,H21C), C22(H22A,H22B,H22C), C23(H23A,H23B,
 H23C), C31(H31A,H31B,H31C), C32(H32A,H32B,H32C), C33(H33A,H33B,H33C), C41(H41A,
 H41B,H41C), C42(H42A,H42B,H42C), C43(H43A,H43B,H43C)
;
_olex2_submission_special_instructions 'No special instructions were received'

loop_
_space_group_symop_operation_xyz
'x, y, z'
'-x, y+1/2, -z+1/2'
'-x, -y, -z'
'x, -y-1/2, z-1/2'

loop_
_atom_site_label
_atom_site_type_symbol
_atom_site_fract_x
_atom_site_fract_y
_atom_site_fract_z
_atom_site_U_iso_or_equiv
_atom_site_adp_type
_atom_site_occupancy
_atom_site_site_symmetry_order
_atom_site_calc_flag
_atom_site_refinement_flags_posn
Si1 Si -0.01095(3) 0.45956(2) 0.78516(2) 0.02015(6) Uani 1 1 d .
Si2 Si 0.20359(3) 0.40176(2) 0.87528(2) 0.02016(6) Uani 1 1 d .
P1 P -0.05884(3) 0.36278(2) 0.64628(2) 0.02399(6) Uani 1 1 d .
P2 P 0.26440(3) 0.33344(2) 0.73920(2) 0.02438(6) Uani 1 1 d .
Cl1 Cl 0.00400(4) 0.38059(2) 0.53713(2) 0.04055(8) Uani 1 1 d .
Cl2 Cl -0.23729(4) 0.30626(2) 0.58402(2) 0.04448(8) Uani 1 1 d .
Cl3 Cl 0.44257(4) 0.34492(2) 0.70587(2) 0.04543(9) Uani 1 1 d .
Cl4 Cl 0.22551(3) 0.22372(2) 0.69958(2) 0.03657(7) Uani 1 1 d .
N1 N 0.03476(9) 0.37971(5) 0.84503(5) 0.02082(15) Uani 1 1 d .
N2 N 0.15956(9) 0.47551(5) 0.80453(5) 0.02228(16) Uani 1 1 d .
N3 N -0.10678(9) 0.44363(5) 0.67488(5) 0.02173(16) Uani 1 1 d .
N4 N 0.30970(9) 0.33498(5) 0.84660(5) 0.02183(16) Uani 1 1 d .
C1 C -0.09394(14) 0.52487(8) 0.84141(8) 0.0369(3) Uani 1 1 d .
H1A H -0.1898 0.5137 0.8260 0.055 Uiso 1 1 calc GR
H1B H -0.0817 0.5753 0.8239 0.055 Uiso 1 1 calc GR
H1C H -0.0540 0.5200 0.9039 0.055 Uiso 1 1 calc GR
C2 C 0.26941(13) 0.43445(8) 0.98913(7) 0.0335(3) Uani 1 1 d .
H2A H 0.2236 0.4800 0.9960 0.050 Uiso 1 1 calc GR
H2B H 0.3658 0.4436 1.0031 0.050 Uiso 1 1 calc GR
H2C H 0.2533 0.3969 1.0281 0.050 Uiso 1 1 calc GR
C10 C -0.04324(11) 0.32279(6) 0.87417(7) 0.0249(2) Uani 1 1 d .
C11 C -0.00167(15) 0.24727(7) 0.85176(10) 0.0393(3) Uani 1 1 d .
H11A H -0.0163 0.2441 0.7894 0.059 Uiso 1 1 calc GR
H11B H -0.0552 0.2096 0.8693 0.059 Uiso 1 1 calc GR
H11C H 0.0934 0.2393 0.8821 0.059 Uiso 1 1 calc GR
C12 C -0.19222(14) 0.33260(10) 0.82816(11) 0.0507(4) Uani 1 1 d .
H12A H -0.2209 0.3813 0.8414 0.076 Uiso 1 1 calc GR
H12B H -0.2431 0.2947 0.8477 0.076 Uiso 1 1 calc GR
H12C H -0.2084 0.3281 0.7658 0.076 Uiso 1 1 calc GR
C13 C -0.0207(2) 0.32869(9) 0.97119(9) 0.0512(4) Uani 1 1 d .
H13A H 0.0737 0.3190 1.0018 0.077 Uiso 1 1 calc GR
H13B H -0.0769 0.2926 0.9888 0.077 Uiso 1 1 calc GR
H13C H -0.0443 0.3783 0.9852 0.077 Uiso 1 1 calc GR
C20 C 0.23799(12) 0.53715(6) 0.78442(7) 0.0297(2) Uani 1 1 d .
C21 C 0.38678(14) 0.52611(8) 0.83172(10) 0.0423(3) Uani 1 1 d .
H21A H 0.4000 0.5234 0.8940 0.063 Uiso 1 1 calc GR
H21B H 0.4381 0.5675 0.8193 0.063 Uiso 1 1 calc GR
H21C H 0.4176 0.4803 0.8122 0.063 Uiso 1 1 calc GR
C22 C 0.19325(17) 0.60983(7) 0.81377(11) 0.0456(3) Uani 1 1 d .
H22A H 0.0988 0.6185 0.7825 0.068 Uiso 1 1 calc GR
H22B H 0.2476 0.6500 0.8018 0.068 Uiso 1 1 calc GR
H22C H 0.2046 0.6077 0.8758 0.068 Uiso 1 1 calc GR
C23 C 0.21957(15) 0.53866(8) 0.68730(8) 0.0400(3) Uani 1 1 d .
H23A H 0.2534 0.4927 0.6701 0.060 Uiso 1 1 calc GR
H23B H 0.2693 0.5803 0.6737 0.060 Uiso 1 1 calc GR
H23C H 0.1242 0.5439 0.6559 0.060 Uiso 1 1 calc GR
C30 C -0.21736(12) 0.49503(7) 0.62179(7) 0.0291(2) Uani 1 1 d .
C31 C -0.24698(16) 0.48387(8) 0.52408(8) 0.0436(3) Uani 1 1 d .
H31A H -0.2748 0.4329 0.5092 0.065 Uiso 1 1 calc GR
H31B H -0.1661 0.4943 0.5075 0.065 Uiso 1 1 calc GR
H31C H -0.3189 0.5172 0.4932 0.065 Uiso 1 1 calc GR
C32 C -0.17144(15) 0.57481(7) 0.63829(9) 0.0387(3) Uani 1 1 d .
H32A H -0.2376 0.6071 0.5996 0.058 Uiso 1 1 calc GR
H32B H -0.0847 0.5808 0.6275 0.058 Uiso 1 1 calc GR
H32C H -0.1626 0.5877 0.6983 0.058 Uiso 1 1 calc GR
C33 C -0.34452(14) 0.48118(10) 0.64624(11) 0.0490(4) Uani 1 1 d .
H33A H -0.4144 0.5154 0.6148 0.073 Uiso 1 1 calc GR
H33B H -0.3266 0.4886 0.7084 0.073 Uiso 1 1 calc GR
H33C H -0.3746 0.4306 0.6313 0.073 Uiso 1 1 calc GR
C40 C 0.42712(11) 0.29527(7) 0.91107(7) 0.0290(2) Uani 1 1 d .
C41 C 0.47370(14) 0.22780(8) 0.87178(9) 0.0400(3) Uani 1 1 d .
H41A H 0.4984 0.2425 0.8205 0.060 Uiso 1 1 calc GR
H41B H 0.4010 0.1917 0.8555 0.060 Uiso 1 1 calc GR
H41C H 0.5516 0.2060 0.9142 0.060 Uiso 1 1 calc GR
C42 C 0.38545(15) 0.26739(9) 0.98804(9) 0.0422(3) Uani 1 1 d .
H42A H 0.4592 0.2392 1.0265 0.063 Uiso 1 1 calc GR
H42B H 0.3065 0.2358 0.9675 0.063 Uiso 1 1 calc GR
H42C H 0.3640 0.3093 1.0194 0.063 Uiso 1 1 calc GR
C43 C 0.54430(12) 0.34907(8) 0.94059(9) 0.0379(3) Uani 1 1 d .
H43A H 0.6197 0.3248 0.9825 0.057 Uiso 1 1 calc GR
H43B H 0.5166 0.3920 0.9675 0.057 Uiso 1 1 calc GR
H43C H 0.5717 0.3649 0.8907 0.057 Uiso 1 1 calc GR

loop_
_atom_site_aniso_label
_atom_site_aniso_U_11
_atom_site_aniso_U_22
_atom_site_aniso_U_33
_atom_site_aniso_U_23
_atom_site_aniso_U_13
_atom_site_aniso_U_12
Si1 0.02263(13) 0.01965(13) 0.01752(11) -0.00200(9) 0.00499(9) 0.00108(10)
Si2 0.02082(13) 0.02312(13) 0.01519(11) -0.00172(9) 0.00335(9) -0.00076(10)
P1 0.02795(14) 0.02301(13) 0.01913(11) -0.00335(9) 0.00417(9) -0.00209(10)
P2 0.02577(13) 0.02811(14) 0.01934(11) -0.00321(9) 0.00686(10) -0.00186(10)
Cl1 0.05154(19) 0.04870(18) 0.02495(12) -0.00659(11) 0.01681(12) -0.00589(15)
Cl2 0.04456(19) 0.03603(16) 0.04700(18) -0.00991(13) 0.00476(14) -0.01892(14)
Cl3 0.04392(18) 0.0591(2) 0.04337(17) -0.00792(15) 0.02840(15) -0.01348(16)
Cl4 0.04158(17) 0.03234(15) 0.03490(14) -0.01151(11) 0.01006(12) -0.00540(12)
N1 0.0205(4) 0.0233(4) 0.0190(3) 0.0017(3) 0.0065(3) -0.0001(3)
N2 0.0242(4) 0.0197(4) 0.0209(3) -0.0010(3) 0.0036(3) -0.0044(3)
N3 0.0218(4) 0.0213(4) 0.0194(3) -0.0003(3) 0.0021(3) -0.0007(3)
N4 0.0191(4) 0.0262(4) 0.0190(3) -0.0007(3) 0.0040(3) 0.0006(3)
C1 0.0444(7) 0.0359(6) 0.0310(5) -0.0064(5) 0.0121(5) 0.0123(5)
C2 0.0350(6) 0.0424(7) 0.0194(4) -0.0075(4) 0.0024(4) 0.0028(5)
C10 0.0261(5) 0.0280(5) 0.0230(4) 0.0034(4) 0.0110(4) -0.0011(4)
C11 0.0436(7) 0.0255(6) 0.0554(8) -0.0024(5) 0.0249(6) -0.0073(5)
C12 0.0252(6) 0.0652(10) 0.0641(10) 0.0287(8) 0.0167(6) -0.0014(6)
C13 0.0824(12) 0.0504(8) 0.0285(6) -0.0014(5) 0.0283(7) -0.0220(8)
C20 0.0320(6) 0.0246(5) 0.0285(5) 0.0001(4) 0.0028(4) -0.0104(4)
C21 0.0323(7) 0.0387(7) 0.0485(7) 0.0040(6) 0.0007(6) -0.0154(5)
C22 0.0560(9) 0.0238(6) 0.0516(8) -0.0045(5) 0.0077(7) -0.0076(6)
C23 0.0432(7) 0.0441(7) 0.0312(6) 0.0062(5) 0.0090(5) -0.0163(6)
C30 0.0262(5) 0.0287(5) 0.0279(5) 0.0058(4) 0.0012(4) 0.0022(4)
C31 0.0505(8) 0.0419(7) 0.0275(5) 0.0068(5) -0.0052(5) 0.0034(6)
C32 0.0472(8) 0.0248(6) 0.0399(6) 0.0051(5) 0.0063(6) 0.0058(5)
C33 0.0255(6) 0.0615(10) 0.0583(9) 0.0203(8) 0.0100(6) 0.0081(6)
C40 0.0224(5) 0.0342(6) 0.0268(5) 0.0010(4) 0.0019(4) 0.0044(4)
C41 0.0346(7) 0.0383(7) 0.0415(7) -0.0026(5) 0.0027(5) 0.0121(5)
C42 0.0421(7) 0.0501(8) 0.0321(6) 0.0149(5) 0.0076(5) 0.0110(6)
C43 0.0222(5) 0.0465(7) 0.0388(6) -0.0066(5) -0.0006(5) 0.0006(5)

loop_
_atom_type_symbol
_atom_type_description
_atom_type_scat_dispersion_real
_atom_type_scat_dispersion_imag
_atom_type_scat_source
C C 0.0033 0.0016 'International Tables Vol C Tables 4.2.6.8 and 6.1.1.4'
H H 0.0000 0.0000 'International Tables Vol C Tables 4.2.6.8 and 6.1.1.4'
N N 0.0061 0.0033 'International Tables Vol C Tables 4.2.6.8 and 6.1.1.4'
Si Si 0.0817 0.0704 'International Tables Vol C Tables 4.2.6.8 and 6.1.1.4'
P P 0.1023 0.0942 'International Tables Vol C Tables 4.2.6.8 and 6.1.1.4'
Cl Cl 0.1484 0.1585 'International Tables Vol C Tables 4.2.6.8 and 6.1.1.4'

loop_
_geom_angle_atom_site_label_1
_geom_angle_atom_site_label_2
_geom_angle_atom_site_label_3
_geom_angle
N1 Si1 N2 86.69(4)
N1 Si1 N3 113.73(4)
N1 Si1 C1 110.49(5)
N2 Si1 N3 116.35(4)
N2 Si1 C1 114.03(6)
N3 Si1 C1 112.88(5)
N1 Si2 N2 86.84(4)
N1 Si2 N4 115.19(4)
N1 Si2 C2 113.44(5)
N2 Si2 N4 114.38(4)
N2 Si2 C2 110.83(5)
N4 Si2 C2 113.46(5)
Cl1 P1 Cl2 97.264(18)
N3 P1 Cl1 107.27(3)
N3 P1 Cl2 105.53(4)
Cl4 P2 Cl3 96.954(18)
N4 P2 Cl3 105.74(4)
N4 P2 Cl4 107.79(4)
Si2 N1 Si1 92.99(4)
C10 N1 Si1 132.77(7)
C10 N1 Si2 133.11(7)
Si2 N2 Si1 92.62(4)
C20 N2 Si1 133.71(8)
C20 N2 Si2 132.48(8)
P1 N3 Si1 107.22(5)
C30 N3 Si1 124.34(7)
C30 N3 P1 128.34(7)
P2 N4 Si2 106.14(5)
C40 N4 Si2 124.81(7)
C40 N4 P2 128.73(7)
N1 C10 C11 109.37(9)
N1 C10 C12 109.97(9)
N1 C10 C13 110.54(10)
C11 C10 C12 108.22(12)
C11 C10 C13 110.14(11)
C12 C10 C13 108.57(12)
N2 C20 C21 109.70(10)
N2 C20 C22 110.20(11)
N2 C20 C23 109.44(9)
C21 C20 C23 108.42(12)
C22 C20 C21 108.54(11)
C22 C20 C23 110.51(11)
N3 C30 C31 112.64(10)
C32 C30 N3 109.59(9)
C32 C30 C31 105.23(10)
C33 C30 N3 108.89(10)
C33 C30 C31 109.02(12)
C33 C30 C32 111.47(12)
C41 C40 N4 112.50(9)
C41 C40 C43 108.61(11)
C42 C40 N4 110.40(10)
C42 C40 C41 106.22(11)
C42 C40 C43 110.71(11)
C43 C40 N4 108.40(10)

loop_
_geom_bond_atom_site_label_1
_geom_bond_atom_site_label_2
_geom_bond_distance
Si1 N1 1.7345(9)
Si1 N2 1.7409(10)
Si1 N3 1.7961(9)
Si1 C1 1.8641(12)
Si2 N1 1.7332(9)
Si2 N2 1.7373(9)
Si2 N4 1.7987(9)
Si2 C2 1.8677(11)
P1 Cl1 2.0921(4)
P1 Cl2 2.1069(4)
P1 N3 1.6646(9)
P2 Cl3 2.1011(4)
P2 Cl4 2.0999(4)
P2 N4 1.6660(9)
N1 C10 1.4812(13)
N2 C20 1.4826(14)
N3 C30 1.5367(14)
N4 C40 1.5362(14)
C10 C11 1.5182(17)
C10 C12 1.5245(18)
C10 C13 1.5262(16)
C20 C21 1.5297(18)
C20 C22 1.5261(19)
C20 C23 1.5315(17)
C30 C31 1.5372(17)
C30 C32 1.5275(18)
C30 C33 1.5187(19)
C40 C41 1.5291(18)
C40 C42 1.5285(18)
C40 C43 1.5299(18)

loop_
_geom_torsion_atom_site_label_1
_geom_torsion_atom_site_label_2
_geom_torsion_atom_site_label_3
_geom_torsion_atom_site_label_4
_geom_torsion
Si1 N1 C10 C11 130.47(10)
Si1 N1 C10 C12 11.76(15)
Si1 N1 C10 C13 -108.11(12)
Si1 N2 C20 C21 170.01(9)
Si1 N2 C20 C22 50.56(14)
Si1 N2 C20 C23 -71.15(14)
Si1 N3 C30 C31 159.64(9)
Si1 N3 C30 C32 42.87(13)
Si1 N3 C30 C33 -79.30(13)
Si2 N1 C10 C11 -65.12(13)
Si2 N1 C10 C12 176.17(10)
Si2 N1 C10 C13 56.31(15)
Si2 N2 C20 C21 6.02(15)
Si2 N2 C20 C22 -113.42(12)
Si2 N2 C20 C23 124.86(11)
Si2 N4 C40 C41 164.36(9)
Si2 N4 C40 C42 45.91(14)
Si2 N4 C40 C43 -75.52(11)
P1 N3 C30 C31 -24.41(15)
P1 N3 C30 C32 -141.18(10)
P1 N3 C30 C33 96.65(13)
P2 N4 C40 C41 -22.96(15)
P2 N4 C40 C42 -141.41(10)
P2 N4 C40 C43 97.16(11)
Cl1 P1 N3 Si1 -123.95(4)
Cl1 P1 N3 C30 59.55(9)
Cl2 P1 N3 Si1 133.12(4)
Cl2 P1 N3 C30 -43.38(9)
Cl3 P2 N4 Si2 129.49(4)
Cl3 P2 N4 C40 -44.26(10)
Cl4 P2 N4 Si2 -127.65(4)
Cl4 P2 N4 C40 58.60(10)
N1 Si1 N2 Si2 -7.04(4)
N1 Si1 N2 C20 -175.29(10)
N1 Si1 N3 P1 -29.81(6)
N1 Si1 N3 C30 146.86(8)
N1 Si2 N2 Si1 7.04(4)
N1 Si2 N2 C20 175.53(10)
N1 Si2 N4 P2 65.07(6)
N1 Si2 N4 C40 -120.87(9)
N2 Si1 N1 Si2 7.06(4)
N2 Si1 N1 C10 175.73(10)
N2 Si1 N3 P1 68.66(6)
N2 Si1 N3 C30 -114.67(9)
N2 Si2 N1 Si1 -7.07(4)
N2 Si2 N1 C10 -175.68(10)
N2 Si2 N4 P2 -33.34(6)
N2 Si2 N4 C40 140.72(8)
N3 Si1 N1 Si2 124.46(4)
N3 Si1 N1 C10 -66.87(10)
N3 Si1 N2 Si2 -121.95(4)
N3 Si1 N2 C20 69.80(11)
N4 Si2 N1 Si1 -122.59(4)
N4 Si2 N1 C10 68.80(10)
N4 Si2 N2 Si1 123.34(4)
N4 Si2 N2 C20 -68.17(11)
C1 Si1 N1 Si2 -107.39(6)
C1 Si1 N1 C10 61.29(11)
C1 Si1 N2 Si2 103.94(6)
C1 Si1 N2 C20 -64.30(11)
C1 Si1 N3 P1 -156.73(6)
C1 Si1 N3 C30 19.95(10)
C2 Si2 N1 Si1 104.29(6)
C2 Si2 N1 C10 -64.32(11)
C2 Si2 N2 Si1 -106.86(5)
C2 Si2 N2 C20 61.62(11)
C2 Si2 N4 P2 -161.82(6)
C2 Si2 N4 C40 12.24(11)
